data_4113961
loop_
_publ_author_name
'Rajendra Rathore'
'Sameh H. Abdelwahed'
'Ilia A. Guzei'

_publ_section_title
;
 Synthesis, Structure, and Evaluation of the Effect of Multiple Stacking
 on the Electron-Donor Properties of \p-Stacked Polyfluorenes
;
_journal_name_full 'Journal of the American Chemical Society'
_journal_page_first 8712
_journal_page_last 8713
_journal_paper_doi 10.1021/ja035518s
_journal_volume 125
_journal_year 2003
_chemical_formula_sum 'C58 H48'
_chemical_formula_weight 744.96
_chemical_name_systematic
; 
 ? 
;
_space_group_IT_number 14
_symmetry_cell_setting monoclinic
_symmetry_space_group_name_Hall '-P 2yn'
_symmetry_space_group_name_H-M 'P 1 21/n 1'
_atom_sites_solution_hydrogens geom
_atom_sites_solution_primary direct
_atom_sites_solution_secondary difmap
_audit_creation_method SHELXL-97
_cell_angle_alpha 90.00
_cell_angle_beta 107.628(2)
_cell_angle_gamma 90.00
_cell_formula_units_Z 4
_cell_length_a 15.5455(15)
_cell_length_b 16.0998(16)
_cell_length_c 17.0201(17)
_cell_measurement_temperature 100(2)
_cell_volume 4059.8(7)
_computing_structure_refinement 'SHELXL-97 (Sheldrick, 1997)'
_computing_structure_solution 'SHELXS-97 (Sheldrick, 1990)'
_diffrn_ambient_temperature 100(2)
_diffrn_measured_fraction_theta_full 0.995
_diffrn_measured_fraction_theta_max 0.995
_diffrn_radiation_monochromator graphite
_diffrn_radiation_source 'fine-focus sealed tube'
_diffrn_radiation_type MoK\a
_diffrn_radiation_wavelength 0.71073
_diffrn_reflns_av_R_equivalents 0.0390
_diffrn_reflns_av_sigmaI/netI 0.0370
_diffrn_reflns_limit_h_max 19
_diffrn_reflns_limit_h_min -19
_diffrn_reflns_limit_k_max 20
_diffrn_reflns_limit_k_min -20
_diffrn_reflns_limit_l_max 21
_diffrn_reflns_limit_l_min -21
_diffrn_reflns_number 33086
_diffrn_reflns_theta_full 26.38
_diffrn_reflns_theta_max 26.38
_diffrn_reflns_theta_min 2.12
_exptl_absorpt_coefficient_mu 0.069
_exptl_absorpt_correction_T_max 0.9757
_exptl_absorpt_correction_T_min 0.9704
_exptl_crystal_density_diffrn 1.219
_exptl_crystal_F_000 1584
_exptl_crystal_size_max 0.44
_exptl_crystal_size_mid 0.42
_exptl_crystal_size_min 0.36
_refine_diff_density_max 0.343
_refine_diff_density_min -0.193
_refine_diff_density_rms 0.044
_refine_ls_extinction_method none
_refine_ls_goodness_of_fit_ref 0.973
_refine_ls_hydrogen_treatment mixed
_refine_ls_matrix_type full
_refine_ls_number_parameters 527
_refine_ls_number_reflns 8271
_refine_ls_number_restraints 0
_refine_ls_restrained_S_all 0.973
_refine_ls_R_factor_all 0.0620
_refine_ls_R_factor_gt 0.0463
_refine_ls_shift/su_max 0.001
_refine_ls_shift/su_mean 0.000
_refine_ls_structure_factor_coef Fsqd
_refine_ls_weighting_details 'calc w=1/[\s^2^(Fo^2^)+(0.0668P)^2^+1.6629P] where P=(Fo^2^+2Fc^2^)/3'
_refine_ls_weighting_scheme calc
_refine_ls_wR_factor_gt 0.1132
_refine_ls_wR_factor_ref 0.1238
_reflns_number_gt 6545
_reflns_number_total 8271
_reflns_threshold_expression >2sigma(I)
_cod_data_source_file ja035518ssi20030409_013952.cif
_cod_data_source_block raj05
_cod_database_code 4113961

loop_
_symmetry_equiv_pos_as_xyz
'x, y, z'
'-x+1/2, y+1/2, -z+1/2'
'-x, -y, -z'
'x-1/2, -y-1/2, z-1/2'

loop_
_atom_site_label
_atom_site_type_symbol
_atom_site_fract_x
_atom_site_fract_y
_atom_site_fract_z
_atom_site_U_iso_or_equiv
_atom_site_adp_type
_atom_site_occupancy
_atom_site_symmetry_multiplicity
_atom_site_calc_flag
_atom_site_refinement_flags
C1 C 0.57674(11) 0.34863(10) 0.89122(10) 0.0241(3) Uani 1 1 d .
H1A H 0.6347 0.3194 0.9095 0.036 Uiso 1 1 calc R
H1B H 0.5834 0.4042 0.9159 0.036 Uiso 1 1 calc R
H1C H 0.5573 0.3536 0.8310 0.036 Uiso 1 1 calc R
C2 C 0.50530(10) 0.29923(9) 0.91842(9) 0.0190(3) Uani 1 1 d .
C3 C 0.41569(10) 0.34851(9) 0.88841(9) 0.0192(3) Uani 1 1 d .
H3A H 0.3962 0.3470 0.8274 0.023 Uiso 1 1 calc R
H3B H 0.4300 0.4071 0.9047 0.023 Uiso 1 1 calc R
C4 C 0.33252(10) 0.32439(9) 0.91593(9) 0.0193(3) Uani 1 1 d .
C5 C 0.25201(11) 0.37462(10) 0.86108(10) 0.0251(3) Uani 1 1 d .
H5A H 0.2417 0.3594 0.8032 0.038 Uiso 1 1 calc R
H5B H 0.2654 0.4341 0.8683 0.038 Uiso 1 1 calc R
H5C H 0.1978 0.3622 0.8770 0.038 Uiso 1 1 calc R
C6 C 0.50040(9) 0.21148(9) 0.88435(9) 0.0198(3) Uani 1 1 d .
C7 C 0.47537(10) 0.18642(10) 0.80293(9) 0.0226(3) Uani 1 1 d .
H7 H 0.4567 0.2261 0.7598 0.027 Uiso 1 1 calc R
C8 C 0.47780(11) 0.10229(10) 0.78472(10) 0.0275(4) Uani 1 1 d .
H8 H 0.4591 0.0843 0.7289 0.033 Uiso 1 1 calc R
C9 C 0.50739(11) 0.04463(10) 0.84762(11) 0.0297(4) Uani 1 1 d .
H9 H 0.5095 -0.0125 0.8345 0.036 Uiso 1 1 calc R
C10 C 0.53404(11) 0.06939(10) 0.92973(11) 0.0282(4) Uani 1 1 d .
H10 H 0.5547 0.0297 0.9726 0.034 Uiso 1 1 calc R
C11 C 0.52995(10) 0.15312(10) 0.94807(10) 0.0221(3) Uani 1 1 d .
C12 C 0.55256(10) 0.19801(10) 1.02674(9) 0.0232(3) Uani 1 1 d .
C13 C 0.58237(11) 0.16924(12) 1.10781(10) 0.0319(4) Uani 1 1 d .
H13 H 0.5923 0.1117 1.1192 0.038 Uiso 1 1 calc R
C14 C 0.59724(11) 0.22639(13) 1.17147(10) 0.0365(5) Uani 1 1 d .
H14 H 0.6158 0.2074 1.2269 0.044 Uiso 1 1 calc R
C15 C 0.58558(11) 0.31079(12) 1.15565(10) 0.0321(4) Uani 1 1 d .
H15 H 0.5972 0.3490 1.2002 0.038 Uiso 1 1 calc R
C16 C 0.55696(10) 0.33985(11) 1.07497(9) 0.0255(4) Uani 1 1 d .
H16 H 0.5500 0.3977 1.0640 0.031 Uiso 1 1 calc R
C17 C 0.53882(10) 0.28314(10) 1.01082(9) 0.0211(3) Uani 1 1 d .
C18 C 0.31181(9) 0.23160(9) 0.91232(9) 0.0201(3) Uani 1 1 d .
C19 C 0.28974(10) 0.17867(10) 0.84501(10) 0.0228(3) Uani 1 1 d .
H19 H 0.2855 0.1991 0.7916 0.027 Uiso 1 1 calc R
C20 C 0.27388(10) 0.09520(10) 0.85655(10) 0.0262(4) Uani 1 1 d .
H20 H 0.2594 0.0584 0.8108 0.031 Uiso 1 1 calc R
C21 C 0.27891(11) 0.06505(10) 0.93430(11) 0.0284(4) Uani 1 1 d .
H21 H 0.2683 0.0078 0.9412 0.034 Uiso 1 1 calc R
C22 C 0.29926(10) 0.11770(10) 1.00204(10) 0.0257(3) Uani 1 1 d .
H22 H 0.3021 0.0972 1.0551 0.031 Uiso 1 1 calc R
C23 C 0.31544(9) 0.20117(9) 0.99062(9) 0.0206(3) Uani 1 1 d .
C24 C 0.33437(9) 0.27079(9) 1.04913(9) 0.0199(3) Uani 1 1 d .
C25 C 0.34051(10) 0.27446(10) 1.13253(10) 0.0239(3) Uani 1 1 d .
H25 H 0.3368 0.2253 1.1622 0.029 Uiso 1 1 calc R
C26 C 0.35217(10) 0.35142(10) 1.17143(10) 0.0251(3) Uani 1 1 d .
H26 H 0.3553 0.3549 1.2279 0.030 Uiso 1 1 calc R
C27 C 0.35933(10) 0.42299(10) 1.12871(10) 0.0252(3) Uani 1 1 d .
H27 H 0.3668 0.4751 1.1561 0.030 Uiso 1 1 calc R
C28 C 0.35565(10) 0.41930(10) 1.04590(9) 0.0224(3) Uani 1 1 d .
H28 H 0.3616 0.4684 1.0170 0.027 Uiso 1 1 calc R
C29 C 0.34327(9) 0.34314(9) 1.00647(9) 0.0193(3) Uani 1 1 d .
C30 C 0.38925(10) 0.81100(10) 0.35349(10) 0.0240(3) Uani 1 1 d .
H30A H 0.3752 0.8648 0.3736 0.036 Uiso 1 1 calc R
H30B H 0.3362 0.7748 0.3419 0.036 Uiso 1 1 calc R
H30C H 0.4059 0.8192 0.3029 0.036 Uiso 1 1 calc R
C31 C 0.46873(10) 0.77036(9) 0.41977(9) 0.0190(3) Uani 1 1 d .
C32 C 0.43760(10) 0.75575(9) 0.49725(9) 0.0199(3) Uani 1 1 d .
H32A H 0.3927 0.7102 0.4837 0.024 Uiso 1 1 calc R
H32B H 0.4051 0.8064 0.5051 0.024 Uiso 1 1 calc R
C33 C 0.50671(10) 0.73443(9) 0.58220(9) 0.0189(3) Uani 1 1 d .
C34 C 0.45164(10) 0.69891(10) 0.63654(9) 0.0236(3) Uani 1 1 d .
H34A H 0.4916 0.6905 0.6928 0.035 Uiso 1 1 calc R
H34B H 0.4248 0.6457 0.6138 0.035 Uiso 1 1 calc R
H34C H 0.4037 0.7381 0.6375 0.035 Uiso 1 1 calc R
C35 C 0.49641(10) 0.69036(9) 0.38608(9) 0.0188(3) Uani 1 1 d .
C36 C 0.44485(11) 0.62015(9) 0.35713(9) 0.0218(3) Uani 1 1 d .
H36 H 0.3839 0.6173 0.3573 0.026 Uiso 1 1 calc R
C37 C 0.48392(12) 0.55390(10) 0.32786(9) 0.0264(4) Uani 1 1 d .
H37 H 0.4493 0.5054 0.3081 0.032 Uiso 1 1 calc R
C38 C 0.57300(12) 0.55781(10) 0.32718(9) 0.0272(4) Uani 1 1 d .
H38 H 0.5988 0.5118 0.3076 0.033 Uiso 1 1 calc R
C39 C 0.62473(11) 0.62855(10) 0.35494(9) 0.0234(3) Uani 1 1 d .
H39 H 0.6855 0.6315 0.3541 0.028 Uiso 1 1 calc R
C40 C 0.58562(10) 0.69494(9) 0.38398(8) 0.0187(3) Uani 1 1 d .
C41 C 0.62123(10) 0.77747(9) 0.41326(9) 0.0182(3) Uani 1 1 d .
C42 C 0.70382(10) 0.81411(10) 0.41790(9) 0.0236(3) Uani 1 1 d .
H42 H 0.7495 0.7836 0.4040 0.028 Uiso 1 1 calc R
C43 C 0.71776(11) 0.89595(10) 0.44327(10) 0.0272(4) Uani 1 1 d .
H43 H 0.7737 0.9218 0.4467 0.033 Uiso 1 1 calc R
C44 C 0.65133(11) 0.94109(10) 0.46393(10) 0.0269(4) Uani 1 1 d .
H44 H 0.6624 0.9972 0.4814 0.032 Uiso 1 1 calc R
C45 C 0.56877(11) 0.90459(9) 0.45917(9) 0.0228(3) Uani 1 1 d .
H45 H 0.5233 0.9354 0.4730 0.027 Uiso 1 1 calc R
C46 C 0.55397(10) 0.82258(9) 0.43400(9) 0.0181(3) Uani 1 1 d .
C47 C 0.58141(9) 0.67357(9) 0.58031(8) 0.0173(3) Uani 1 1 d .
C48 C 0.57401(10) 0.59242(9) 0.55228(9) 0.0195(3) Uani 1 1 d .
H48 H 0.5163 0.5679 0.5292 0.023 Uiso 1 1 calc R
C49 C 0.65206(10) 0.54714(9) 0.55824(9) 0.0212(3) Uani 1 1 d .
H49 H 0.6475 0.4917 0.5383 0.025 Uiso 1 1 calc R
C50 C 0.73660(10) 0.58265(9) 0.59315(9) 0.0224(3) Uani 1 1 d .
H50 H 0.7893 0.5512 0.5965 0.027 Uiso 1 1 calc R
C51 C 0.74506(10) 0.66333(9) 0.62315(9) 0.0210(3) Uani 1 1 d .
H51 H 0.8029 0.6871 0.6475 0.025 Uiso 1 1 calc R
C52 C 0.66694(10) 0.70873(9) 0.61675(8) 0.0176(3) Uani 1 1 d .
C53 C 0.65483(10) 0.79279(9) 0.64483(9) 0.0194(3) Uani 1 1 d .
C54 C 0.71819(11) 0.85174(10) 0.68601(9) 0.0227(3) Uani 1 1 d .
H54 H 0.7810 0.8405 0.6995 0.027 Uiso 1 1 calc R
C55 C 0.68763(11) 0.92722(10) 0.70698(10) 0.0276(4) Uani 1 1 d .
H55 H 0.7299 0.9681 0.7350 0.033 Uiso 1 1 calc R
C56 C 0.59571(12) 0.94324(10) 0.68728(10) 0.0289(4) Uani 1 1 d .
H56 H 0.5758 0.9952 0.7018 0.035 Uiso 1 1 calc R
C57 C 0.53240(11) 0.88440(10) 0.64655(10) 0.0247(3) Uani 1 1 d .
H57 H 0.4697 0.8956 0.6338 0.030 Uiso 1 1 calc R
C58 C 0.56213(10) 0.80896(9) 0.62477(9) 0.0197(3) Uani 1 1 d .

loop_
_atom_site_aniso_label
_atom_site_aniso_U_11
_atom_site_aniso_U_22
_atom_site_aniso_U_33
_atom_site_aniso_U_23
_atom_site_aniso_U_13
_atom_site_aniso_U_12
C1 0.0248(8) 0.0274(8) 0.0222(8) -0.0008(7) 0.0103(6) -0.0058(6)
C2 0.0195(7) 0.0218(8) 0.0155(7) 0.0014(6) 0.0053(6) -0.0018(6)
C3 0.0228(8) 0.0175(7) 0.0167(7) 0.0028(6) 0.0051(6) -0.0008(6)
C4 0.0184(7) 0.0194(8) 0.0189(7) -0.0005(6) 0.0039(6) 0.0005(6)
C5 0.0231(8) 0.0242(8) 0.0247(8) 0.0005(7) 0.0021(6) 0.0034(6)
C6 0.0146(7) 0.0234(8) 0.0232(8) 0.0026(6) 0.0083(6) -0.0005(6)
C7 0.0209(8) 0.0248(8) 0.0230(8) 0.0023(6) 0.0083(6) 0.0008(6)
C8 0.0262(8) 0.0302(9) 0.0307(9) -0.0048(7) 0.0154(7) -0.0014(7)
C9 0.0295(9) 0.0223(8) 0.0444(10) -0.0009(7) 0.0216(8) 0.0014(7)
C10 0.0249(8) 0.0261(9) 0.0384(9) 0.0118(7) 0.0169(7) 0.0062(7)
C11 0.0162(7) 0.0277(8) 0.0252(8) 0.0077(7) 0.0102(6) 0.0027(6)
C12 0.0142(7) 0.0340(9) 0.0229(8) 0.0071(7) 0.0080(6) 0.0024(6)
C13 0.0244(9) 0.0463(11) 0.0271(9) 0.0151(8) 0.0108(7) 0.0103(8)
C14 0.0235(9) 0.0663(13) 0.0189(8) 0.0115(8) 0.0053(7) 0.0110(8)
C15 0.0195(8) 0.0562(12) 0.0201(8) -0.0041(8) 0.0052(6) 0.0027(8)
C16 0.0151(7) 0.0391(10) 0.0221(8) -0.0011(7) 0.0054(6) -0.0011(7)
C17 0.0128(7) 0.0320(9) 0.0192(7) 0.0025(6) 0.0060(6) -0.0007(6)
C18 0.0133(7) 0.0207(8) 0.0260(8) 0.0011(6) 0.0052(6) 0.0020(6)
C19 0.0161(7) 0.0268(8) 0.0249(8) -0.0015(7) 0.0054(6) -0.0004(6)
C20 0.0199(8) 0.0251(8) 0.0328(9) -0.0083(7) 0.0070(7) -0.0031(6)
C21 0.0230(8) 0.0199(8) 0.0420(10) 0.0018(7) 0.0093(7) -0.0028(6)
C22 0.0220(8) 0.0249(8) 0.0310(9) 0.0049(7) 0.0093(7) -0.0016(6)
C23 0.0127(7) 0.0237(8) 0.0256(8) 0.0004(6) 0.0060(6) 0.0011(6)
C24 0.0123(7) 0.0231(8) 0.0246(8) 0.0018(6) 0.0059(6) 0.0016(6)
C25 0.0188(8) 0.0291(9) 0.0250(8) 0.0068(7) 0.0086(6) 0.0008(6)
C26 0.0210(8) 0.0361(9) 0.0189(7) 0.0001(7) 0.0070(6) 0.0018(7)
C27 0.0234(8) 0.0267(8) 0.0242(8) -0.0044(7) 0.0054(6) 0.0024(6)
C28 0.0234(8) 0.0201(8) 0.0225(8) 0.0009(6) 0.0055(6) 0.0020(6)
C29 0.0122(7) 0.0245(8) 0.0201(7) 0.0025(6) 0.0031(6) 0.0027(6)
C30 0.0185(8) 0.0282(9) 0.0246(8) 0.0048(7) 0.0057(6) 0.0014(6)
C31 0.0172(7) 0.0199(7) 0.0202(7) 0.0022(6) 0.0060(6) -0.0003(6)
C32 0.0160(7) 0.0226(8) 0.0219(8) 0.0013(6) 0.0068(6) 0.0004(6)
C33 0.0179(7) 0.0208(8) 0.0194(7) 0.0007(6) 0.0076(6) 0.0010(6)
C34 0.0206(8) 0.0286(9) 0.0232(8) 0.0029(7) 0.0092(6) 0.0010(6)
C35 0.0221(8) 0.0202(8) 0.0135(7) 0.0051(6) 0.0046(6) 0.0004(6)
C36 0.0237(8) 0.0242(8) 0.0161(7) 0.0038(6) 0.0036(6) -0.0052(6)
C37 0.0389(10) 0.0208(8) 0.0167(7) 0.0013(6) 0.0041(7) -0.0065(7)
C38 0.0434(10) 0.0198(8) 0.0193(8) 0.0016(6) 0.0107(7) 0.0058(7)
C39 0.0264(8) 0.0242(8) 0.0202(7) 0.0051(6) 0.0080(6) 0.0044(6)
C40 0.0215(7) 0.0200(8) 0.0144(7) 0.0049(6) 0.0051(6) 0.0010(6)
C41 0.0182(7) 0.0198(7) 0.0153(7) 0.0052(6) 0.0032(6) 0.0020(6)
C42 0.0175(7) 0.0277(8) 0.0245(8) 0.0044(7) 0.0048(6) 0.0008(6)
C43 0.0196(8) 0.0298(9) 0.0295(9) 0.0046(7) 0.0035(7) -0.0068(6)
C44 0.0309(9) 0.0199(8) 0.0269(8) 0.0004(7) 0.0042(7) -0.0054(7)
C45 0.0261(8) 0.0211(8) 0.0213(8) 0.0017(6) 0.0071(6) 0.0025(6)
C46 0.0173(7) 0.0208(8) 0.0155(7) 0.0045(6) 0.0038(6) 0.0000(6)
C47 0.0177(7) 0.0220(8) 0.0136(7) 0.0048(6) 0.0069(6) 0.0017(6)
C48 0.0202(7) 0.0207(8) 0.0182(7) 0.0027(6) 0.0066(6) -0.0022(6)
C49 0.0276(8) 0.0154(7) 0.0228(8) 0.0012(6) 0.0108(6) -0.0002(6)
C50 0.0215(8) 0.0220(8) 0.0256(8) 0.0041(6) 0.0099(6) 0.0054(6)
C51 0.0180(7) 0.0241(8) 0.0205(7) 0.0024(6) 0.0053(6) -0.0003(6)
C52 0.0204(7) 0.0193(7) 0.0141(7) 0.0017(6) 0.0066(6) -0.0011(6)
C53 0.0220(8) 0.0220(8) 0.0154(7) 0.0018(6) 0.0078(6) 0.0008(6)
C54 0.0226(8) 0.0264(8) 0.0200(7) -0.0021(6) 0.0075(6) -0.0023(6)
C55 0.0332(9) 0.0250(8) 0.0256(8) -0.0077(7) 0.0104(7) -0.0073(7)
C56 0.0380(10) 0.0229(8) 0.0302(9) -0.0055(7) 0.0168(8) 0.0033(7)
C57 0.0240(8) 0.0269(8) 0.0262(8) -0.0013(7) 0.0122(7) 0.0036(6)
C58 0.0226(8) 0.0229(8) 0.0154(7) 0.0006(6) 0.0085(6) 0.0005(6)

loop_
_atom_type_symbol
_atom_type_description
_atom_type_scat_dispersion_real
_atom_type_scat_dispersion_imag
_atom_type_scat_source
C C 0.0033 0.0016 'International Tables Vol C Tables 4.2.6.8 and 6.1.1.4'
H H 0.0000 0.0000 'International Tables Vol C Tables 4.2.6.8 and 6.1.1.4'

loop_
_geom_angle_atom_site_label_1
_geom_angle_atom_site_label_2
_geom_angle_atom_site_label_3
_geom_angle
C6 C2 C17 101.42(12)
C6 C2 C1 108.74(12)
C17 C2 C1 110.16(12)
C6 C2 C3 114.45(12)
C17 C2 C3 114.85(12)
C1 C2 C3 107.07(12)
C2 C3 C4 121.37(12)
C18 C4 C29 101.03(12)
C18 C4 C5 111.47(12)
C29 C4 C5 109.09(12)
C18 C4 C3 114.69(12)
C29 C4 C3 114.08(12)
C5 C4 C3 106.46(12)
C7 C6 C11 120.45(14)
C7 C6 C2 128.34(14)
C11 C6 C2 111.14(13)
C6 C7 C8 119.27(15)
C9 C8 C7 120.31(16)
C8 C9 C10 120.83(15)
C11 C10 C9 118.94(15)
C10 C11 C6 120.18(15)
C10 C11 C12 131.92(15)
C6 C11 C12 107.90(14)
C13 C12 C17 120.11(16)
C13 C12 C11 130.92(16)
C17 C12 C11 108.96(13)
C14 C13 C12 118.65(17)
C13 C14 C15 121.17(16)
C14 C15 C16 120.38(16)
C17 C16 C15 118.99(16)
C16 C17 C12 120.64(14)
C16 C17 C2 128.81(15)
C12 C17 C2 110.54(13)
C19 C18 C23 119.93(14)
C19 C18 C4 129.22(14)
C23 C18 C4 110.84(13)
C18 C19 C20 119.19(15)
C21 C20 C19 120.71(15)
C22 C21 C20 120.72(15)
C21 C22 C23 118.62(15)
C22 C23 C18 120.81(14)
C22 C23 C24 130.53(15)
C18 C23 C24 108.62(13)
C25 C24 C29 120.32(14)
C25 C24 C23 131.32(14)
C29 C24 C23 108.30(13)
C26 C25 C24 118.77(14)
C27 C26 C25 120.73(14)
C26 C27 C28 120.67(15)
C29 C28 C27 119.03(14)
C28 C29 C24 120.44(14)
C28 C29 C4 128.37(13)
C24 C29 C4 111.11(13)
C35 C31 C46 101.23(12)
C35 C31 C30 109.75(12)
C46 C31 C30 110.30(12)
C35 C31 C32 112.79(12)
C46 C31 C32 115.31(12)
C30 C31 C32 107.35(12)
C31 C32 C33 121.13(12)
C58 C33 C47 101.01(12)
C58 C33 C34 109.98(12)
C47 C33 C34 109.71(12)
C58 C33 C32 113.54(12)
C47 C33 C32 115.94(12)
C34 C33 C32 106.59(12)
C36 C35 C40 120.28(14)
C36 C35 C31 128.59(14)
C40 C35 C31 111.09(13)
C35 C36 C37 118.93(15)
C38 C37 C36 120.80(15)
C37 C38 C39 120.60(15)
C38 C39 C40 118.63(15)
C39 C40 C35 120.73(14)
C39 C40 C41 130.95(14)
C35 C40 C41 108.29(13)
C42 C41 C46 120.71(14)
C42 C41 C40 130.47(14)
C46 C41 C40 108.72(13)
C43 C42 C41 118.40(15)
C42 C43 C44 121.21(15)
C45 C44 C43 120.43(15)
C46 C45 C44 118.96(15)
C45 C46 C41 120.29(14)
C45 C46 C31 128.98(13)
C41 C46 C31 110.64(13)
C48 C47 C52 120.10(13)
C48 C47 C33 128.96(13)
C52 C47 C33 110.86(13)
C47 C48 C49 119.31(14)
C50 C49 C48 120.37(14)
C51 C50 C49 120.95(14)
C50 C51 C52 118.63(14)
C51 C52 C47 120.61(14)
C51 C52 C53 130.82(14)
C47 C52 C53 108.54(13)
C54 C53 C58 120.92(14)
C54 C53 C52 130.63(14)
C58 C53 C52 108.44(13)
C55 C54 C53 118.67(15)
C56 C55 C54 120.44(15)
C55 C56 C57 120.99(15)
C58 C57 C56 119.09(15)
C57 C58 C53 119.88(14)
C57 C58 C33 128.95(14)
C53 C58 C33 111.14(13)

loop_
_geom_bond_atom_site_label_1
_geom_bond_atom_site_label_2
_geom_bond_distance
C1 C2 1.547(2)
C2 C6 1.520(2)
C2 C17 1.522(2)
C2 C3 1.549(2)
C3 C4 1.552(2)
C4 C18 1.526(2)
C4 C29 1.529(2)
C4 C5 1.544(2)
C6 C7 1.381(2)
C6 C11 1.403(2)
C7 C8 1.392(2)
C8 C9 1.386(2)
C9 C10 1.390(2)
C10 C11 1.390(2)
C11 C12 1.468(2)
C12 C13 1.395(2)
C12 C17 1.401(2)
C13 C14 1.386(3)
C14 C15 1.386(3)
C15 C16 1.390(2)
C16 C17 1.385(2)
C18 C19 1.385(2)
C18 C23 1.405(2)
C19 C20 1.391(2)
C20 C21 1.389(2)
C21 C22 1.388(2)
C22 C23 1.392(2)
C23 C24 1.469(2)
C24 C25 1.395(2)
C24 C29 1.401(2)
C25 C26 1.391(2)
C26 C27 1.385(2)
C27 C28 1.394(2)
C28 C29 1.383(2)
C30 C31 1.544(2)
C31 C35 1.524(2)
C31 C46 1.526(2)
C31 C32 1.554(2)
C32 C33 1.556(2)
C33 C58 1.526(2)
C33 C47 1.527(2)
C33 C34 1.548(2)
C35 C36 1.387(2)
C35 C40 1.400(2)
C36 C37 1.392(2)
C37 C38 1.390(2)
C38 C39 1.392(2)
C39 C40 1.392(2)
C40 C41 1.467(2)
C41 C42 1.393(2)
C41 C46 1.403(2)
C42 C43 1.383(2)
C43 C44 1.392(2)
C44 C45 1.391(2)
C45 C46 1.386(2)
C47 C48 1.384(2)
C47 C52 1.405(2)
C48 C49 1.393(2)
C49 C50 1.391(2)
C50 C51 1.387(2)
C51 C52 1.393(2)
C52 C53 1.466(2)
C53 C54 1.394(2)
C53 C58 1.401(2)
C54 C55 1.390(2)
C55 C56 1.389(2)
C56 C57 1.390(2)
C57 C58 1.389(2)

loop_
_geom_torsion_atom_site_label_1
_geom_torsion_atom_site_label_2
_geom_torsion_atom_site_label_3
_geom_torsion_atom_site_label_4
_geom_torsion
C6 C2 C3 C4 68.65(17)
C17 C2 C3 C4 -48.11(18)
C1 C2 C3 C4 -170.76(13)
C2 C3 C4 C18 -45.07(18)
C2 C3 C4 C29 70.79(17)
C2 C3 C4 C5 -168.83(13)
C17 C2 C6 C7 -178.86(14)
C1 C2 C6 C7 -62.76(19)
C3 C2 C6 C7 56.9(2)
C17 C2 C6 C11 -1.82(15)
C1 C2 C6 C11 114.28(13)
C3 C2 C6 C11 -126.06(13)
C11 C6 C7 C8 1.5(2)
C2 C6 C7 C8 178.27(14)
C6 C7 C8 C9 -1.8(2)
C7 C8 C9 C10 0.8(2)
C8 C9 C10 C11 0.5(2)
C9 C10 C11 C6 -0.8(2)
C9 C10 C11 C12 179.83(15)
C7 C6 C11 C10 -0.2(2)
C2 C6 C11 C10 -177.51(13)
C7 C6 C11 C12 179.32(13)
C2 C6 C11 C12 2.01(16)
C10 C11 C12 C13 -2.6(3)
C6 C11 C12 C13 178.00(15)
C10 C11 C12 C17 178.09(16)
C6 C11 C12 C17 -1.35(16)
C17 C12 C13 C14 0.5(2)
C11 C12 C13 C14 -178.82(15)
C12 C13 C14 C15 -1.9(2)
C13 C14 C15 C16 1.2(3)
C14 C15 C16 C17 1.1(2)
C15 C16 C17 C12 -2.6(2)
C15 C16 C17 C2 178.70(14)
C13 C12 C17 C16 1.8(2)
C11 C12 C17 C16 -178.76(13)
C13 C12 C17 C2 -179.26(13)
C11 C12 C17 C2 0.17(17)
C6 C2 C17 C16 179.78(14)
C1 C2 C17 C16 64.73(19)
C3 C2 C17 C16 -56.2(2)
C6 C2 C17 C12 0.95(15)
C1 C2 C17 C12 -114.09(14)
C3 C2 C17 C12 124.93(13)
C29 C4 C18 C19 175.67(14)
C5 C4 C18 C19 59.9(2)
C3 C4 C18 C19 -61.2(2)
C29 C4 C18 C23 -2.98(15)
C5 C4 C18 C23 -118.75(14)
C3 C4 C18 C23 120.20(13)
C23 C18 C19 C20 -1.8(2)
C4 C18 C19 C20 179.69(14)
C18 C19 C20 C21 0.8(2)
C19 C20 C21 C22 0.5(2)
C20 C21 C22 C23 -0.7(2)
C21 C22 C23 C18 -0.4(2)
C21 C22 C23 C24 177.10(15)
C19 C18 C23 C22 1.6(2)
C4 C18 C23 C22 -179.62(13)
C19 C18 C23 C24 -176.38(13)
C4 C18 C23 C24 2.41(16)
C22 C23 C24 C25 -1.0(3)
C18 C23 C24 C25 176.66(15)
C22 C23 C24 C29 -178.40(15)
C18 C23 C24 C29 -0.69(16)
C29 C24 C25 C26 2.4(2)
C23 C24 C25 C26 -174.70(14)
C24 C25 C26 C27 -1.2(2)
C25 C26 C27 C28 -0.5(2)
C26 C27 C28 C29 1.0(2)
C27 C28 C29 C24 0.1(2)
C27 C28 C29 C4 176.72(14)
C25 C24 C29 C28 -1.8(2)
C23 C24 C29 C28 175.85(13)
C25 C24 C29 C4 -178.99(13)
C23 C24 C29 C4 -1.29(16)
C18 C4 C29 C28 -174.31(14)
C5 C4 C29 C28 -56.79(19)
C3 C4 C29 C28 62.10(19)
C18 C4 C29 C24 2.55(15)
C5 C4 C29 C24 120.07(13)
C3 C4 C29 C24 -121.05(13)
C35 C31 C32 C33 72.96(17)
C46 C31 C32 C33 -42.66(18)
C30 C31 C32 C33 -166.02(13)
C31 C32 C33 C58 75.34(17)
C31 C32 C33 C47 -40.99(19)
C31 C32 C33 C34 -163.42(13)
C46 C31 C35 C36 -176.05(14)
C30 C31 C35 C36 -59.49(19)
C32 C31 C35 C36 60.16(19)
C46 C31 C35 C40 1.80(15)
C30 C31 C35 C40 118.36(13)
C32 C31 C35 C40 -121.99(13)
C40 C35 C36 C37 1.5(2)
C31 C35 C36 C37 179.14(14)
C35 C36 C37 C38 -0.3(2)
C36 C37 C38 C39 -0.7(2)
C37 C38 C39 C40 0.5(2)
C38 C39 C40 C35 0.7(2)
C38 C39 C40 C41 -176.97(14)
C36 C35 C40 C39 -1.7(2)
C31 C35 C40 C39 -179.74(13)
C36 C35 C40 C41 176.45(13)
C31 C35 C40 C41 -1.61(16)
C39 C40 C41 C42 2.3(3)
C35 C40 C41 C42 -175.54(15)
C39 C40 C41 C46 178.55(15)
C35 C40 C41 C46 0.68(16)
C46 C41 C42 C43 -0.1(2)
C40 C41 C42 C43 175.71(14)
C41 C42 C43 C44 0.1(2)
C42 C43 C44 C45 -0.2(2)
C43 C44 C45 C46 0.3(2)
C44 C45 C46 C41 -0.4(2)
C44 C45 C46 C31 -176.64(14)
C42 C41 C46 C45 0.3(2)
C40 C41 C46 C45 -176.39(13)
C42 C41 C46 C31 177.16(13)
C40 C41 C46 C31 0.51(16)
C35 C31 C46 C45 175.19(14)
C30 C31 C46 C45 59.0(2)
C32 C31 C46 C45 -62.7(2)
C35 C31 C46 C41 -1.37(15)
C30 C31 C46 C41 -117.52(14)
C32 C31 C46 C41 120.69(14)
C58 C33 C47 C48 176.78(14)
C34 C33 C47 C48 60.70(19)
C32 C33 C47 C48 -60.1(2)
C58 C33 C47 C52 0.05(15)
C34 C33 C47 C52 -116.02(13)
C32 C33 C47 C52 123.22(13)
C52 C47 C48 C49 -2.0(2)
C33 C47 C48 C49 -178.48(14)
C47 C48 C49 C50 1.0(2)
C48 C49 C50 C51 0.4(2)
C49 C50 C51 C52 -0.8(2)
C50 C51 C52 C47 -0.3(2)
C50 C51 C52 C53 177.77(14)
C48 C47 C52 C51 1.7(2)
C33 C47 C52 C51 178.75(13)
C48 C47 C52 C53 -176.76(12)
C33 C47 C52 C53 0.30(16)
C51 C52 C53 C54 0.1(3)
C47 C52 C53 C54 178.36(15)
C51 C52 C53 C58 -178.80(15)
C47 C52 C53 C58 -0.56(16)
C58 C53 C54 C55 0.0(2)
C52 C53 C54 C55 -178.78(15)
C53 C54 C55 C56 0.1(2)
C54 C55 C56 C57 0.2(2)
C55 C56 C57 C58 -0.6(2)
C56 C57 C58 C53 0.8(2)
C56 C57 C58 C33 178.32(14)
C54 C53 C58 C57 -0.5(2)
C52 C53 C58 C57 178.57(13)
C54 C53 C58 C33 -178.44(13)
C52 C53 C58 C33 0.61(16)
C47 C33 C58 C57 -178.14(15)
C34 C33 C58 C57 -62.3(2)
C32 C33 C58 C57 57.1(2)
C47 C33 C58 C53 -0.41(15)
C34 C33 C58 C53 115.46(14)
C32 C33 C58 C53 -125.22(13)
